data_1551106
loop_
_publ_author_name
'Francois Fillaux'
'Alain Cousson'

_publ_section_title
;
 Neutron scattering studies of K3H(SO4)2 and K3D(SO4)2 : Infinite
 square-wells and quantum phase transition
;
_journal_name_full 'Journal of Chemical Physics'
_journal_page_first 074504
_journal_paper_doi 10.1063/1.4745181
_journal_volume 137
_journal_year 2012
_chemical_absolute_configuration .
_chemical_formula_moiety 'D O4 S, O4 S, 3 (K)'
_chemical_formula_sum 'D K3 O8 S2'
_chemical_formula_weight 311.42
_space_group_IT_number 15
_symmetry_cell_setting monoclinic
_symmetry_space_group_name_Hall '-A 2ya'
_symmetry_space_group_name_H-M 'A 1 2/a 1'
_atom_sites_solution_hydrogens geom
_atom_sites_solution_primary direct
_cell_angle_alpha 90
_cell_angle_beta 103.051(10)
_cell_angle_gamma 90
_cell_formula_units_Z 4
_cell_length_a 9.7776(10)
_cell_length_b 5.6810(10)
_cell_length_c 14.7008(10)
_cell_measurement_reflns_used 0
_cell_measurement_temperature 293
_cell_measurement_theta_max 0
_cell_measurement_theta_min 0
_cell_volume 795.49(17)
_computing_cell_refinement 'STOE DEFINED CELL REFINEMENT'
_computing_data_collection 'STOE REVISED PROGRAM'
_computing_data_reduction 'COLL5 DEFINED DATA REDUCTION'
_computing_molecular_graphics 'CAMERON (Watkin et al., 1996)'
_computing_publication_material 'CRYSTALS (Betteridge et al., 2003)'
_computing_structure_refinement 'CRYSTALS (Betteridge et al., 2003)'
_computing_structure_solution 'PREVIOUSLY X-RAY STRUCTURE SOLUTION'
_diffrn_ambient_temperature 293
_diffrn_measured_fraction_theta_full 1.000
_diffrn_measured_fraction_theta_max 1.000
_diffrn_measurement_device_type STOE
_diffrn_measurement_method \w
_diffrn_radiation_monochromator copper
_diffrn_radiation_type ' neutron '
_diffrn_radiation_wavelength 0.83080
_diffrn_reflns_av_R_equivalents 0.057
_diffrn_reflns_limit_h_max 2
_diffrn_reflns_limit_h_min -9
_diffrn_reflns_limit_k_max 5
_diffrn_reflns_limit_k_min 0
_diffrn_reflns_limit_l_max 14
_diffrn_reflns_limit_l_min -14
_diffrn_reflns_number 794
_diffrn_reflns_theta_full 25.010
_diffrn_reflns_theta_max 25.010
_diffrn_reflns_theta_min 3.326
_diffrn_standards_number 0
_exptl_absorpt_coefficient_mu 2.250
_exptl_absorpt_correction_T_max 1.0000
_exptl_absorpt_correction_T_min 1.0000
_exptl_absorpt_correction_type none
_exptl_crystal_colour white
_exptl_crystal_density_diffrn 2.600
_exptl_crystal_description prism
_exptl_crystal_F_000 270
_refine_diff_density_max 0.14
_refine_diff_density_min -0.17
_refine_ls_extinction_coef 39.8(11)
_refine_ls_extinction_method 'Larson (1970), Equation 22'
_refine_ls_goodness_of_fit_ref 1.0636
_refine_ls_hydrogen_treatment none
_refine_ls_matrix_type full
_refine_ls_number_parameters 67
_refine_ls_number_reflns 404
_refine_ls_number_restraints 0
_refine_ls_R_factor_all 0.0192
_refine_ls_R_factor_gt 0.0176
_refine_ls_shift/su_max 0.000114
_refine_ls_structure_factor_coef F
_refine_ls_weighting_details
;
 Method, part 1, Chebychev polynomial, (Watkin, 1994, Prince, 1982)
 [weight] = 1.0/[A~0~*T~0~(x)+A~1~*T~1~(x) ... +A~n-1~]*T~n-1~(x)]
 where A~i~ are the Chebychev coefficients listed below and x= Fcalc/Fmax
 Method = Robust Weighting (Prince, 1982)
 W = [weight] * [1-(deltaF/6*sigmaF)^2^]^2^
 A~i~ are:
 0.287 0.126 0.173
;
_refine_ls_weighting_scheme calc
_refine_ls_wR_factor_all 0.0206
_refine_ls_wR_factor_gt 0.0200
_refine_ls_wR_factor_ref 0.0200
_reflns_limit_h_max 9
_reflns_limit_h_min -9
_reflns_limit_k_max 5
_reflns_limit_k_min 0
_reflns_limit_l_max 14
_reflns_limit_l_min 0
_reflns_number_gt 404
_reflns_number_total 432
_reflns_threshold_expression I>3.0\s(I)
_oxford_diffrn_Wilson_B_factor 0.00
_oxford_diffrn_Wilson_scale 0.00
_oxford_refine_ls_scale 0.3224(13)
_cod_data_source_file k3drt.cif
_cod_data_source_block 2
_cod_depositor_comments
;
The following automatic conversions were performed:

'_journal_paper_doi' value 'https://doi.org/10.1063/1.4745181' was
changed to '10.1063/1.4745181'.

'_symmetry_cell_setting' value 'Monoclinic' changed to 'monoclinic'
according to the built-in table from CIF Core dictionary named
'cif_core.dic' version 2.4.5 from 2014-11-21.

Automatic conversion script
Id: cif_fix_values 6524 2018-11-02 12:15:13Z antanas 

2022-06-06
Z value and formula fixed to values more according to usual
chemical conventions.                 miguel
;
_cod_original_formula_weight 155.72
_cod_original_formula_moiety 'D0.25 K1.25 O4 S1'
_cod_original_formula_units_Z 8
_cod_original_sg_symbol_H-M 'A 1 2/a 1 '
_cod_original_formula_sum 'D0.25 K1.25 O4 S1'
_cod_database_code 1551106

loop_
_symmetry_equiv_pos_as_xyz
x,y,z
-x,-y,-z
x,y+1/2,z+1/2
-x,-y+1/2,-z+1/2
-x+1/2,y,-z
x+1/2,-y,z
-x+1/2,y+1/2,-z+1/2
x+1/2,-y+1/2,z+1/2

loop_
_atom_site_label
_atom_site_type_symbol
_atom_site_fract_x
_atom_site_fract_y
_atom_site_fract_z
_atom_site_U_iso_or_equiv
_atom_site_occupancy
_atom_site_adp_type
_atom_site_refinement_flags_posn
_atom_site_refinement_flags_adp
_atom_site_refinement_flags_occupancy
_atom_site_disorder_assembly
_atom_site_disorder_group
_atom_site_attached_hydrogens
K1 K 0.2500 0.7559(2) 0.0000 0.0217 1.0000 Uani S T . . . .
K2 K 0.34804(11) 0.73270(17) 0.30574(8) 0.0242 1.0000 Uani . . . . . .
S1 S 0.03823(13) 0.2727(2) -0.11604(8) 0.0142 1.0000 Uani . . . . . .
O1 O 0.09827(6) 0.47659(11) -0.15307(4) 0.0219 1.0000 Uani . . . . . .
O2 O 0.10803(6) 0.05459(12) -0.13039(5) 0.0238 1.0000 Uani . . . . . .
O3 O -0.11348(7) 0.26004(11) -0.15222(4) 0.0221 1.0000 Uani . . . . . .
O4 O 0.06161(7) 0.31036(16) -0.01022(4) 0.0261 1.0000 Uani . . . . . .
D1 D 0.0000 0.5000 0.0000 0.0533 1.0000 Uani S . . . . .

loop_
_atom_site_aniso_label
_atom_site_aniso_U_11
_atom_site_aniso_U_22
_atom_site_aniso_U_33
_atom_site_aniso_U_23
_atom_site_aniso_U_13
_atom_site_aniso_U_12
K1 0.0170(9) 0.0279(10) 0.0196(8) 0.0000 0.0030(7) 0.0000
K2 0.0174(7) 0.0240(7) 0.0301(7) -0.0057(5) 0.0033(5) -0.0006(4)
S1 0.0109(7) 0.0155(7) 0.0161(7) 0.0019(5) 0.0026(5) 0.0004(4)
O1 0.0227(4) 0.0200(5) 0.0243(5) 0.0010(3) 0.0079(3) -0.0051(3)
O2 0.0216(4) 0.0205(5) 0.0293(4) 0.0011(3) 0.0059(3) 0.0072(3)
O3 0.0115(4) 0.0298(5) 0.0243(5) -0.0028(3) 0.0029(3) -0.0009(2)
O4 0.0280(5) 0.0335(5) 0.0158(5) 0.0003(3) 0.0028(3) 0.0003(4)
D1 0.0464(7) 0.0907(11) 0.0222(6) -0.0052(6) 0.0066(5) -0.0370(8)

loop_
_atom_type_symbol
_atom_type_scat_dispersion_real
_atom_type_scat_dispersion_imag
_atom_type_scat_Cromer_Mann_a1
_atom_type_scat_Cromer_Mann_b1
_atom_type_scat_Cromer_Mann_a2
_atom_type_scat_Cromer_Mann_b2
_atom_type_scat_Cromer_Mann_a3
_atom_type_scat_Cromer_Mann_b3
_atom_type_scat_Cromer_Mann_a4
_atom_type_scat_Cromer_Mann_b4
_atom_type_scat_Cromer_Mann_c
_atom_type_scat_source
K 0.0000 0.0000 0.0000 0.0000 0.0000 0.0000 0.0000 0.0000 0.0000 0.0000 3.6700 'International Tables Vol C 4.2.6.8 and 6.1.1.4'
S 0.0000 0.0000 0.0000 0.0000 0.0000 0.0000 0.0000 0.0000 0.0000 0.0000 2.8470 'International Tables Vol C 4.2.6.8 and 6.1.1.4'
O 0.0000 0.0000 0.0000 0.0000 0.0000 0.0000 0.0000 0.0000 0.0000 0.0000 5.8030 'International Tables Vol C 4.2.6.8 and 6.1.1.4'
H 0.0000 0.0000 0.0000 0.0000 0.0000 0.0000 0.0000 0.0000 0.0000 0.0000 -3.7390 'International Tables Vol C 4.2.6.8 and 6.1.1.4'
D 0.0000 0.0000 0.0000 0.0000 0.0000 0.0000 0.0000 0.0000 0.0000 0.0000 6.6710 'International Tables Vol C 4.2.6.8 and 6.1.1.4'

loop_
_geom_angle_atom_site_label_1
_geom_angle_site_symmetry_1
_geom_angle_atom_site_label_2
_geom_angle_site_symmetry_2
_geom_angle_atom_site_label_3
_geom_angle_site_symmetry_3
_geom_angle
_geom_angle_publ_flag
O1 . S1 . O2 . 112.42(9) yes
O1 . S1 . O3 . 111.38(8) yes
O2 . S1 . O3 . 112.15(9) yes
O1 . S1 . O4 . 106.68(8) yes
O2 . S1 . O4 . 107.38(8) yes
O3 . S1 . O4 . 106.41(8) yes
S1 . O4 . D1 . 105.92(6) yes
O4 . D1 . O4 2_565 179.991 yes

loop_
_geom_bond_atom_site_label_1
_geom_bond_site_symmetry_1
_geom_bond_atom_site_label_2
_geom_bond_site_symmetry_2
_geom_bond_distance
_geom_bond_publ_flag
S1 . O1 . 1.4585(14) yes
S1 . O2 . 1.4527(13) yes
S1 . O3 . 1.4602(15) yes
S1 . O4 . 1.5354(14) yes
O4 . D1 . 1.2598(10) yes
